data_7206880
loop_
_publ_author_name
'Eccles, Kevin S.'
'Deasy, Rebecca E.'
'F\'abi\'an, L\'aszl\'o'
'Braun, Doris E.'
'Maguire, Anita R.'
'Lawrence, Simon E.'

_publ_section_title
;
 Expanding the crystal landscape of isonicotinamide: concomitant
 polymorphism and co-crystallisation
;
_journal_issue 23
_journal_name_full CrystEngComm
_journal_page_first 6923
_journal_paper_doi 10.1039/c1ce06320k
_journal_volume 13
_journal_year 2011
_chemical_formula_moiety 'C6 H6 N2 O1'
_chemical_formula_sum 'C6 H6 N2 O'
_chemical_formula_weight 122.13
_chemical_name_systematic
;
?
;
_space_group_crystal_system monoclinic
_space_group_IT_number 14
_space_group_name_Hall '-P 2ybc'
_space_group_name_H-M_alt 'P 1 21/c 1'
_symmetry_space_group_name_Hall '-P 2ybc'
_symmetry_space_group_name_H-M 'P 1 21/c 1'
_atom_sites_solution_hydrogens geom
_atom_sites_solution_primary direct
_atom_sites_solution_secondary difmap
_cell_angle_alpha 90.00
_cell_angle_beta 91.217(7)
_cell_angle_gamma 90.00
_cell_formula_units_Z 4
_cell_length_a 5.1923(11)
_cell_length_b 9.466(3)
_cell_length_c 12.259(3)
_cell_measurement_reflns_used 916
_cell_measurement_temperature 300(2)
_cell_measurement_theta_max 24.3271
_cell_measurement_theta_min 2.7189
_cell_volume 602.4(3)
_computing_cell_refinement 'Bruker SAINT'
_computing_data_collection 'Bruker GIS'
_computing_data_reduction 'Bruker SAINT'
_computing_molecular_graphics 'Mercury 2.3 (Macrae et al, 2008)'
_computing_structure_refinement 'SHELXL-97 (Sheldrick, 2008)'
_computing_structure_solution 'SHELXS-97 (Sheldrick, 2008)'
_diffrn_ambient_temperature 300(2)
_diffrn_detector_area_resol_mean 8.3333
_diffrn_measured_fraction_theta_full 0.983
_diffrn_measured_fraction_theta_max 0.983
_diffrn_measurement_device_type 'Bruker SMART X2S'
_diffrn_measurement_method '\w scans'
_diffrn_radiation_monochromator graphite
_diffrn_radiation_source 'fine-focus sealed tube'
_diffrn_radiation_type MoK\a
_diffrn_radiation_wavelength 0.71073
_diffrn_reflns_av_R_equivalents 0.0228
_diffrn_reflns_av_sigmaI/netI 0.0247
_diffrn_reflns_limit_h_max 6
_diffrn_reflns_limit_h_min -5
_diffrn_reflns_limit_k_max 11
_diffrn_reflns_limit_k_min -10
_diffrn_reflns_limit_l_max 14
_diffrn_reflns_limit_l_min -14
_diffrn_reflns_number 3129
_diffrn_reflns_theta_full 25.01
_diffrn_reflns_theta_max 25.01
_diffrn_reflns_theta_min 3.32
_exptl_absorpt_coefficient_mu 0.096
_exptl_absorpt_correction_T_max 0.7452
_exptl_absorpt_correction_T_min 0.6479
_exptl_absorpt_correction_type multi-scan
_exptl_absorpt_process_details 'SADABS V2008/1 (Bruker AXS)'
_exptl_crystal_colour colourless
_exptl_crystal_density_diffrn 1.347
_exptl_crystal_density_method 'not measured'
_exptl_crystal_description block
_exptl_crystal_F_000 256
_exptl_crystal_size_max 0.32
_exptl_crystal_size_mid 0.16
_exptl_crystal_size_min 0.14
_refine_diff_density_max 0.137
_refine_diff_density_min -0.126
_refine_diff_density_rms 0.031
_refine_ls_extinction_coef 0.030(7)
_refine_ls_extinction_expression Fc^*^=kFc[1+0.001xFc^2^\l^3^/sin(2\q)]^-1/4^
_refine_ls_extinction_method SHELXL
_refine_ls_goodness_of_fit_ref 1.353
_refine_ls_hydrogen_treatment constr
_refine_ls_matrix_type full
_refine_ls_number_parameters 83
_refine_ls_number_reflns 1048
_refine_ls_number_restraints 0
_refine_ls_restrained_S_all 1.353
_refine_ls_R_factor_all 0.0548
_refine_ls_R_factor_gt 0.0373
_refine_ls_shift/su_max 0.000
_refine_ls_shift/su_mean 0.000
_refine_ls_structure_factor_coef Fsqd
_refine_ls_weighting_details 'calc w=1/[\s^2^(Fo^2^)+(0.0396P)^2^+0.0000P] where P=(Fo^2^+2Fc^2^)/3'
_refine_ls_weighting_scheme calc
_refine_ls_wR_factor_gt 0.0920
_refine_ls_wR_factor_ref 0.1005
_reflns_number_gt 762
_reflns_number_total 1048
_reflns_threshold_expression >2sigma(I)
_cod_data_source_file c1ce06320k.txt
_cod_data_source_block Isonicotinamide_Form_V
_cod_original_formula_sum 'C6 H6 N2 O1'
_cod_database_code 7206880

loop_
_symmetry_equiv_pos_as_xyz
'x, y, z'
'-x, y+1/2, -z+1/2'
'-x, -y, -z'
'x, -y-1/2, z-1/2'

loop_
_atom_site_label
_atom_site_type_symbol
_atom_site_fract_x
_atom_site_fract_y
_atom_site_fract_z
_atom_site_U_iso_or_equiv
_atom_site_adp_type
_atom_site_occupancy
_atom_site_symmetry_multiplicity
_atom_site_calc_flag
_atom_site_refinement_flags
O8 O 0.9228(2) 0.07420(12) 0.81663(8) 0.0615(4) Uani 1 1 d .
N9 N 1.0246(3) 0.30274(13) 0.79749(10) 0.0569(4) Uani 1 1 d .
H9A H 1.1314 0.3002 0.8521 0.068 Uiso 1 1 calc R
H9B H 1.0013 0.3801 0.7619 0.068 Uiso 1 1 calc R
N4 N 0.3496(3) 0.20356(15) 0.50146(11) 0.0572(4) Uani 1 1 d .
C5 C 0.3444(3) 0.10508(19) 0.57799(14) 0.0569(5) Uani 1 1 d .
H5 H 0.2160 0.0367 0.5731 0.068 Uiso 1 1 calc R
C6 C 0.5175(3) 0.09768(17) 0.66447(12) 0.0503(5) Uani 1 1 d .
H6 H 0.5058 0.0258 0.7158 0.060 Uiso 1 1 calc R
C1 C 0.7084(3) 0.19854(15) 0.67375(12) 0.0424(4) Uani 1 1 d .
C7 C 0.8966(3) 0.18790(16) 0.76840(12) 0.0454(4) Uani 1 1 d .
C3 C 0.5346(4) 0.30024(18) 0.51114(14) 0.0577(5) Uani 1 1 d .
H3 H 0.5414 0.3707 0.4584 0.069 Uiso 1 1 calc R
C2 C 0.7170(3) 0.30254(16) 0.59458(13) 0.0517(5) Uani 1 1 d .
H2 H 0.8429 0.3724 0.5976 0.062 Uiso 1 1 calc R

loop_
_atom_site_aniso_label
_atom_site_aniso_U_11
_atom_site_aniso_U_22
_atom_site_aniso_U_33
_atom_site_aniso_U_23
_atom_site_aniso_U_13
_atom_site_aniso_U_12
O8 0.0835(9) 0.0420(7) 0.0580(7) 0.0031(5) -0.0236(6) 0.0062(6)
N9 0.0696(10) 0.0424(8) 0.0574(9) -0.0021(6) -0.0290(7) 0.0026(7)
N4 0.0593(10) 0.0569(9) 0.0545(9) -0.0049(7) -0.0188(7) 0.0075(8)
C5 0.0487(10) 0.0595(11) 0.0619(11) -0.0041(9) -0.0108(9) -0.0036(8)
C6 0.0519(10) 0.0494(10) 0.0493(10) 0.0014(7) -0.0049(8) -0.0004(8)
C1 0.0451(10) 0.0385(9) 0.0434(9) -0.0057(6) -0.0059(7) 0.0069(7)
C7 0.0515(10) 0.0408(9) 0.0436(9) -0.0041(7) -0.0080(8) 0.0081(7)
C3 0.0734(12) 0.0505(10) 0.0486(10) 0.0050(8) -0.0142(9) 0.0045(9)
C2 0.0591(11) 0.0444(10) 0.0512(10) 0.0008(7) -0.0121(8) -0.0031(8)

loop_
_atom_type_symbol
_atom_type_description
_atom_type_scat_dispersion_real
_atom_type_scat_dispersion_imag
_atom_type_scat_source
C C 0.0033 0.0016 'International Tables Vol C Tables 4.2.6.8 and 6.1.1.4'
H H 0.0000 0.0000 'International Tables Vol C Tables 4.2.6.8 and 6.1.1.4'
N N 0.0061 0.0033 'International Tables Vol C Tables 4.2.6.8 and 6.1.1.4'
O O 0.0106 0.0060 'International Tables Vol C Tables 4.2.6.8 and 6.1.1.4'

loop_
_geom_angle_atom_site_label_1
_geom_angle_atom_site_label_2
_geom_angle_atom_site_label_3
_geom_angle
C7 N9 H9A 120.0
C7 N9 H9B 120.0
H9A N9 H9B 120.0
C5 N4 C3 116.55(14)
N4 C5 C6 123.98(16)
N4 C5 H5 118.0
C6 C5 H5 118.0
C5 C6 C1 118.98(15)
C5 C6 H6 120.5
C1 C6 H6 120.5
C6 C1 C2 117.93(14)
C6 C1 C7 118.11(14)
C2 C1 C7 123.96(14)
O8 C7 N9 122.64(14)
O8 C7 C1 119.41(14)
N9 C7 C1 117.94(13)
N4 C3 C2 124.07(15)
N4 C3 H3 118.0
C2 C3 H3 118.0
C3 C2 C1 118.49(15)
C3 C2 H2 120.8
C1 C2 H2 120.8

loop_
_geom_bond_atom_site_label_1
_geom_bond_atom_site_label_2
_geom_bond_distance
O8 C7 1.2341(17)
N9 C7 1.3194(19)
N9 H9A 0.8600
N9 H9B 0.8600
N4 C5 1.323(2)
N4 C3 1.330(2)
C5 C6 1.377(2)
C5 H5 0.9300
C6 C1 1.379(2)
C6 H6 0.9300
C1 C2 1.384(2)
C1 C7 1.504(2)
C3 C2 1.379(2)
C3 H3 0.9300
C2 H2 0.9300

loop_
_geom_hbond_atom_site_label_D
_geom_hbond_atom_site_label_H
_geom_hbond_atom_site_label_A
_geom_hbond_distance_DH
_geom_hbond_distance_HA
_geom_hbond_distance_DA
_geom_hbond_angle_DHA
_geom_hbond_site_symmetry_A
N9 H9A N4 0.86 2.13 2.9872(19) 171.9 4_666
N9 H9B O8 0.86 2.11 2.9412(19) 161.0 2_756

loop_
_geom_torsion_atom_site_label_1
_geom_torsion_atom_site_label_2
_geom_torsion_atom_site_label_3
_geom_torsion_atom_site_label_4
_geom_torsion
C3 N4 C5 C6 -0.4(3)
N4 C5 C6 C1 0.4(3)
C5 C6 C1 C2 -0.3(2)
C5 C6 C1 C7 -179.58(14)
C6 C1 C7 O8 19.6(2)
C2 C1 C7 O8 -159.61(15)
C6 C1 C7 N9 -159.31(15)
C2 C1 C7 N9 21.5(2)
C5 N4 C3 C2 0.2(3)
N4 C3 C2 C1 -0.2(3)
C6 C1 C2 C3 0.2(2)
C7 C1 C2 C3 179.44(14)
